data_2021665
loop_
_publ_author_name
'Casti\~neiras, Alfonso'
'Garc\'ia-Santos, Isabel'
'Saa, Manuel'

_publ_section_title
;
 Design and synthesis of methyl
 2-{[4-phenyl-5-(pyridin-2-yl)-4<i>H</i>-1,2,4-triazol-3-yl]sulfanyl}acetate
 (phpy2NS) as a ligand for complexes of Group 12 elements: structural
 assessment and hydrogen-bonded supramolecular assembly analysis
;
_journal_coeditor_code LG3239
_journal_issue 7
_journal_name_full 'Acta Crystallographica Section C'
_journal_page_first
;
;
_journal_paper_doi 10.1107/S205322961900682X
_journal_volume 75
_journal_year 2019
_chemical_formula_iupac '[Hg Cl2 (C16 H14 N4 O2 S)]'
_chemical_formula_moiety 'C16 H14 Cl2 Hg N4 O2 S'
_chemical_formula_sum 'C16 H14 Cl2 Hg N4 O2 S'
_chemical_formula_weight 597.86
_chemical_name_systematic
;Dichlorido(methyl
2-{[4-phenyl-5-(pyridin-2-yl)-4<i>H</i>-1,2,4-triazol-3-yl-\k</i>^2^<i>N</i>^1^,<i>N</i>^5^]sulfanyl}acetato)mercury(II)
;
_space_group_crystal_system triclinic
_space_group_IT_number 2
_space_group_name_Hall '-P 1'
_space_group_name_H-M_alt 'P -1'
_symmetry_space_group_name_Hall '-P 1'
_symmetry_space_group_name_H-M 'P -1'
_atom_sites_solution_hydrogens difmap
_atom_sites_solution_primary direct
_atom_sites_solution_secondary difmap
_audit_creation_method SHELXL-2013
_cell_angle_alpha 105.050(3)
_cell_angle_beta 95.083(3)
_cell_angle_gamma 115.081(2)
_cell_formula_units_Z 2
_cell_length_a 8.5198(3)
_cell_length_b 9.4709(3)
_cell_length_c 13.9682(7)
_cell_measurement_reflns_used 1863
_cell_measurement_temperature 100(2)
_cell_measurement_theta_max 23.317
_cell_measurement_theta_min 2.515
_cell_volume 960.04(7)
_computing_cell_refinement
;
APEX2 (Bruker, 2005)
;
_computing_data_collection
;
APEX2 (Bruker, 2005)
;
_computing_data_reduction
;
APEX2 (Bruker, 2005)
;
_computing_molecular_graphics
;
PLATON (Spek, 2009)
;
_computing_publication_material
;
SHELXL2013 (Sheldrick, 2015b)
;
_computing_structure_refinement
;
SHELXL2013 (Sheldrick, 2015b)
;
_computing_structure_solution
;
SHELXS2013 (Sheldrick, 2015a)
;
_diffrn_ambient_temperature 100(2)
_diffrn_measured_fraction_theta_full 0.999
_diffrn_measured_fraction_theta_max 0.998
_diffrn_measurement_device_type 'Bruker X8 KappaAPEXII CCD'
_diffrn_measurement_method 'omega and phi scans'
_diffrn_radiation_type MoK\a
_diffrn_radiation_wavelength 0.71073
_diffrn_reflns_av_R_equivalents 0.0521
_diffrn_reflns_av_unetI/netI 0.0372
_diffrn_reflns_limit_h_max 10
_diffrn_reflns_limit_h_min -10
_diffrn_reflns_limit_k_max 11
_diffrn_reflns_limit_k_min -11
_diffrn_reflns_limit_l_max 17
_diffrn_reflns_limit_l_min 0
_diffrn_reflns_number 21983
_diffrn_reflns_theta_full 25.242
_diffrn_reflns_theta_max 26.011
_diffrn_reflns_theta_min 1.550
_diffrn_source 'fine-focus sealed tube'
_exptl_absorpt_coefficient_mu 8.421
_exptl_absorpt_correction_T_max 1.000
_exptl_absorpt_correction_T_min 0.656
_exptl_absorpt_correction_type multi-scan
_exptl_absorpt_process_details SADABS
_exptl_crystal_colour Colourless
_exptl_crystal_density_diffrn 2.068
_exptl_crystal_description prism
_exptl_crystal_F_000 568
_exptl_crystal_size_max 0.080
_exptl_crystal_size_mid 0.040
_exptl_crystal_size_min 0.030
_refine_diff_density_max 1.830
_refine_diff_density_min -1.155
_refine_ls_extinction_method none
_refine_ls_goodness_of_fit_ref 1.040
_refine_ls_hydrogen_treatment constr
_refine_ls_matrix_type full
_refine_ls_number_parameters 236
_refine_ls_number_reflns 3765
_refine_ls_number_restraints 0
_refine_ls_restrained_S_all 1.040
_refine_ls_R_factor_all 0.0352
_refine_ls_R_factor_gt 0.0279
_refine_ls_shift/su_max 0.002
_refine_ls_shift/su_mean 0.000
_refine_ls_structure_factor_coef Fsqd
_refine_ls_weighting_details 'w=1/[\s^2^(Fo^2^)+(0.0212P)^2^+3.2485P] where P=(Fo^2^+2Fc^2^)/3'
_refine_ls_weighting_scheme calc
_refine_ls_wR_factor_gt 0.0576
_refine_ls_wR_factor_ref 0.0598
_reflns_number_gt 3341
_reflns_number_total 3765
_reflns_threshold_expression 'I > 2\s(I)'
_cod_data_source_file lg3239sup1.cif
_cod_data_source_block Compound_4
_cod_database_code 2021665
_shelx_space_group_comment
;
The symmetry employed for this shelxl refinement is uniquely defined
by the following loop, which should always be used as a source of
symmetry information in preference to the above space-group names.
They are only intended as comments.
;
_shelx_estimated_absorpt_t_min 0.552
_shelx_estimated_absorpt_t_max 0.786
_shelxl_version_number 2.013

loop_
_space_group_symop_operation_xyz
'x, y, z'
'-x, -y, -z'

loop_
_atom_site_type_symbol
_atom_site_label
_atom_site_fract_x
_atom_site_fract_y
_atom_site_fract_z
_atom_site_U_iso_or_equiv
_atom_site_adp_type
_atom_site_calc_flag
_atom_site_occupancy
Hg Hg1 0.80705(3) 1.28547(2) 0.38893(2) 0.02077(7) Uani d 1
Cl Cl1 0.77534(17) 1.49373(15) 0.50670(10) 0.0263(3) Uani d 1
Cl Cl2 0.89922(18) 1.19938(19) 0.24002(11) 0.0355(3) Uani d 1
S S1 0.27962(19) 0.63277(16) 0.06736(10) 0.0282(3) Uani d 1
O O1 -0.0199(5) 0.6971(5) 0.1261(3) 0.0315(9) Uani d 1
O O2 -0.0380(6) 0.8222(5) 0.0114(3) 0.0432(11) Uani d 1
N N11 0.7903(5) 1.0968(5) 0.4808(3) 0.0202(9) Uani d 1
N N12 0.5208(5) 1.0074(5) 0.3150(3) 0.0210(9) Uani d 1
N N13 0.4136(6) 0.9344(5) 0.2172(3) 0.0215(9) Uani d 1
N N14 0.4766(5) 0.7521(5) 0.2602(3) 0.0181(9) Uani d 1
C C1 0.1837(7) 0.7405(7) 0.0148(4) 0.0264(12) Uani d 1
H H1A 0.2780 0.8535 0.0255 0.032 Uiso calc 1
H H1B 0.1382 0.6832 -0.0595 0.032 Uiso calc 1
C C2 0.0355(7) 0.7516(6) 0.0604(4) 0.0242(12) Uani d 1
C C3 -0.2014(10) 0.8255(9) 0.0422(6) 0.0533(19) Uani d 1
H H3A -0.2945 0.7122 0.0281 0.080 Uiso calc 1
H H3B -0.2439 0.8800 0.0034 0.080 Uiso calc 1
H H3C -0.1723 0.8864 0.1151 0.080 Uiso calc 1
C C11 0.8941(7) 1.1437(6) 0.5731(4) 0.0248(12) Uani d 1
H H11 0.9773 1.2570 0.6049 0.030 Uiso calc 1
C C12 0.8844(7) 1.0334(7) 0.6235(4) 0.0260(12) Uani d 1
H H12 0.9580 1.0706 0.6892 0.031 Uiso calc 1
C C13 0.7664(7) 0.8689(6) 0.5769(4) 0.0251(12) Uani d 1
H H13 0.7592 0.7904 0.6093 0.030 Uiso calc 1
C C14 0.6572(7) 0.8188(6) 0.4813(4) 0.0233(12) Uani d 1
H H14 0.5743 0.7060 0.4477 0.028 Uiso calc 1
C C15 0.6719(6) 0.9355(6) 0.4369(4) 0.0174(10) Uani d 1
C C16 0.5575(6) 0.8987(6) 0.3391(4) 0.0164(10) Uani d 1
C C17 0.3903(7) 0.7813(6) 0.1865(4) 0.0197(11) Uani d 1
C C18 0.4932(7) 0.6027(6) 0.2462(4) 0.0192(11) Uani d 1
C C19 0.6528(7) 0.6062(6) 0.2321(4) 0.0208(11) Uani d 1
H H19 0.7509 0.7061 0.2345 0.025 Uiso calc 1
C C110 0.6686(8) 0.4627(7) 0.2145(4) 0.0281(13) Uani d 1
H H110 0.7788 0.4644 0.2063 0.034 Uiso calc 1
C C111 0.5249(8) 0.3172(6) 0.2088(4) 0.0268(12) Uani d 1
H H111 0.5358 0.2187 0.1963 0.032 Uiso calc 1
C C112 0.3632(8) 0.3148(6) 0.2213(4) 0.0262(12) Uani d 1
H H112 0.2636 0.2140 0.2159 0.031 Uiso calc 1
C C113 0.3473(7) 0.4582(6) 0.2415(4) 0.0242(12) Uani d 1
H H113 0.2385 0.4578 0.2521 0.029 Uiso calc 1

loop_
_atom_site_aniso_label
_atom_site_aniso_U_11
_atom_site_aniso_U_22
_atom_site_aniso_U_33
_atom_site_aniso_U_12
_atom_site_aniso_U_13
_atom_site_aniso_U_23
Hg1 0.02498(12) 0.01219(10) 0.01726(11) 0.00464(8) 0.00269(8) 0.00031(7)
Cl1 0.0251(7) 0.0160(6) 0.0271(7) 0.0061(5) 0.0043(6) -0.0031(5)
Cl2 0.0265(7) 0.0447(9) 0.0218(7) 0.0109(7) 0.0069(6) -0.0007(6)
S1 0.0336(8) 0.0212(7) 0.0190(7) 0.0097(6) -0.0030(6) -0.0019(6)
O1 0.024(2) 0.034(2) 0.023(2) 0.0027(18) 0.0031(17) 0.0072(18)
O2 0.055(3) 0.046(3) 0.044(3) 0.036(2) 0.021(2) 0.017(2)
N11 0.022(2) 0.013(2) 0.019(2) 0.0031(18) 0.0030(18) 0.0031(18)
N12 0.014(2) 0.015(2) 0.024(2) 0.0007(18) -0.0009(18) 0.0026(18)
N13 0.022(2) 0.013(2) 0.016(2) 0.0039(18) -0.0033(18) -0.0049(18)
N14 0.021(2) 0.012(2) 0.017(2) 0.0049(18) 0.0050(18) 0.0021(17)
C1 0.029(3) 0.027(3) 0.017(3) 0.010(3) 0.001(2) 0.005(2)
C2 0.028(3) 0.013(2) 0.021(3) 0.003(2) 0.004(2) 0.001(2)
C3 0.056(5) 0.051(4) 0.056(5) 0.026(4) 0.010(4) 0.019(4)
C11 0.025(3) 0.016(3) 0.022(3) 0.003(2) 0.001(2) 0.001(2)
C12 0.026(3) 0.027(3) 0.020(3) 0.009(2) 0.004(2) 0.006(2)
C13 0.032(3) 0.019(3) 0.020(3) 0.009(2) 0.008(2) 0.005(2)
C14 0.029(3) 0.013(2) 0.021(3) 0.007(2) 0.007(2) 0.001(2)
C15 0.018(3) 0.017(2) 0.015(3) 0.006(2) 0.006(2) 0.003(2)
C16 0.012(2) 0.012(2) 0.021(3) 0.0012(19) 0.005(2) 0.004(2)
C17 0.017(3) 0.016(2) 0.021(3) 0.003(2) 0.004(2) 0.007(2)
C18 0.028(3) 0.012(2) 0.012(2) 0.007(2) 0.004(2) -0.001(2)
C19 0.025(3) 0.015(2) 0.015(3) 0.004(2) 0.004(2) 0.003(2)
C110 0.036(3) 0.023(3) 0.027(3) 0.016(3) 0.008(3) 0.008(2)
C111 0.043(3) 0.017(3) 0.017(3) 0.013(3) 0.001(2) 0.002(2)
C112 0.036(3) 0.013(2) 0.018(3) 0.003(2) 0.003(2) 0.003(2)
C113 0.026(3) 0.021(3) 0.019(3) 0.005(2) 0.006(2) 0.005(2)

loop_
_atom_type_symbol
_atom_type_description
_atom_type_scat_dispersion_real
_atom_type_scat_dispersion_imag
_atom_type_scat_source
C C 0.0033 0.0016 'International Tables Vol C Tables 4.2.6.8 and 6.1.1.4'
H H 0.0000 0.0000 'International Tables Vol C Tables 4.2.6.8 and 6.1.1.4'
Cl Cl 0.1484 0.1585 'International Tables Vol C Tables 4.2.6.8 and 6.1.1.4'
Hg Hg -2.3894 9.2266 'International Tables Vol C Tables 4.2.6.8 and 6.1.1.4'
N N 0.0061 0.0033 'International Tables Vol C Tables 4.2.6.8 and 6.1.1.4'
O O 0.0106 0.0060 'International Tables Vol C Tables 4.2.6.8 and 6.1.1.4'
S S 0.1246 0.1234 'International Tables Vol C Tables 4.2.6.8 and 6.1.1.4'

loop_
_geom_angle_atom_site_label_1
_geom_angle_atom_site_label_2
_geom_angle_atom_site_label_3
_geom_angle
_geom_angle_publ_flag
Cl1 Hg1 Cl2 148.93(5) y
Cl1 Hg1 N11 103.23(10) y
Cl2 Hg1 N11 106.15(11) y
Cl1 Hg1 N12 114.52(10) y
Cl2 Hg1 N12 86.27(10) y
N11 Hg1 N12 67.54(14) y
C17 S1 C1 98.7(2) ?
C2 O2 C3 115.4(5) ?
C11 N11 C15 118.1(4) ?
C11 N11 Hg1 123.5(3) ?
C15 N11 Hg1 118.5(3) ?
C16 N12 N13 108.6(4) ?
C16 N12 Hg1 106.3(3) ?
N13 N12 Hg1 128.4(3) ?
C17 N13 N12 105.8(4) ?
C17 N14 C16 104.8(4) ?
C17 N14 C18 124.4(4) ?
C16 N14 C18 130.2(4) ?
C2 C1 S1 113.4(4) ?
C2 C1 H1A 108.9 ?
S1 C1 H1A 108.9 ?
C2 C1 H1B 108.9 ?
S1 C1 H1B 108.9 ?
H1A C1 H1B 107.7 ?
O1 C2 O2 124.0(5) ?
O1 C2 C1 126.2(5) ?
O2 C2 C1 109.6(5) ?
O2 C3 H3A 109.5 ?
O2 C3 H3B 109.5 ?
H3A C3 H3B 109.5 ?
O2 C3 H3C 109.5 ?
H3A C3 H3C 109.5 ?
H3B C3 H3C 109.5 ?
N11 C11 C12 122.5(5) ?
N11 C11 H11 118.8 ?
C12 C11 H11 118.8 ?
C13 C12 C11 118.9(5) ?
C13 C12 H12 120.6 ?
C11 C12 H12 120.6 ?
C12 C13 C14 119.1(5) ?
C12 C13 H13 120.5 ?
C14 C13 H13 120.5 ?
C15 C14 C13 118.7(5) ?
C15 C14 H14 120.6 ?
C13 C14 H14 120.6 ?
N11 C15 C14 122.7(5) ?
N11 C15 C16 113.8(4) ?
C14 C15 C16 123.5(4) ?
N12 C16 N14 109.8(4) ?
N12 C16 C15 123.2(4) ?
N14 C16 C15 127.0(4) ?
N13 C17 N14 111.0(4) ?
N13 C17 S1 127.4(4) ?
N14 C17 S1 121.5(4) ?
C19 C18 C113 121.5(5) ?
C19 C18 N14 118.6(4) ?
C113 C18 N14 119.8(5) ?
C18 C19 C110 119.3(5) ?
C18 C19 H19 120.4 ?
C110 C19 H19 120.4 ?
C111 C110 C19 120.2(5) ?
C111 C110 H110 119.9 ?
C19 C110 H110 119.9 ?
C110 C111 C112 119.9(5) ?
C110 C111 H111 120.0 ?
C112 C111 H111 120.0 ?
C113 C112 C111 120.3(5) ?
C113 C112 H112 119.8 ?
C111 C112 H112 119.8 ?
C112 C113 C18 118.7(5) ?
C112 C113 H113 120.7 ?
C18 C113 H113 120.7 ?

loop_
_geom_bond_atom_site_label_1
_geom_bond_atom_site_label_2
_geom_bond_distance
_geom_bond_publ_flag
Hg1 Cl1 2.3483(12) y
Hg1 Cl2 2.3579(14) y
Hg1 N11 2.423(4) y
Hg1 N12 2.578(4) y
S1 C17 1.738(5) ?
S1 C1 1.799(5) ?
O1 C2 1.203(6) ?
O2 C2 1.351(7) ?
O2 C3 1.503(8) ?
N11 C11 1.345(7) ?
N11 C15 1.350(6) ?
N12 C16 1.305(6) ?
N12 N13 1.391(6) ?
N13 C17 1.321(6) ?
N14 C17 1.364(6) ?
N14 C16 1.370(6) ?
N14 C18 1.446(6) ?
C1 C2 1.494(8) ?
C1 H1A 0.9900 ?
C1 H1B 0.9900 ?
C3 H3A 0.9800 ?
C3 H3B 0.9800 ?
C3 H3C 0.9800 ?
C11 C12 1.383(7) ?
C11 H11 0.9500 ?
C12 C13 1.375(7) ?
C12 H12 0.9500 ?
C13 C14 1.397(7) ?
C13 H13 0.9500 ?
C14 C15 1.369(7) ?
C14 H14 0.9500 ?
C15 C16 1.472(7) ?
C18 C19 1.379(7) ?
C18 C113 1.386(7) ?
C19 C110 1.383(7) ?
C19 H19 0.9500 ?
C110 C111 1.379(8) ?
C110 H110 0.9500 ?
C111 C112 1.395(8) ?
C111 H111 0.9500 ?
C112 C113 1.381(7) ?
C112 H112 0.9500 ?
C113 H113 0.9500 ?

loop_
_geom_hbond_atom_site_label_D
_geom_hbond_atom_site_label_H
_geom_hbond_atom_site_label_A
_geom_hbond_site_symmetry_A
_geom_hbond_distance_DH
_geom_hbond_distance_HA
_geom_hbond_distance_DA
_geom_hbond_angle_DHA
C3 H3C Cl2 1_455 0.98 2.79 3.583(8) 138.2
C19 H19 O1 1_655 0.95 2.59 3.172(6) 119.9
C113 H113 Cl2 1_445 0.95 2.84 3.551(6) 132.3

loop_
_geom_torsion_atom_site_label_1
_geom_torsion_atom_site_label_2
_geom_torsion_atom_site_label_3
_geom_torsion_atom_site_label_4
_geom_torsion
C16 N12 N13 C17 0.1(5)
Hg1 N12 N13 C17 130.2(4)
C17 S1 C1 C2 -71.7(4)
C3 O2 C2 O1 -1.6(8)
C3 O2 C2 C1 173.9(5)
S1 C1 C2 O1 0.2(7)
S1 C1 C2 O2 -175.2(4)
C15 N11 C11 C12 0.4(8)
Hg1 N11 C11 C12 -178.9(4)
N11 C11 C12 C13 1.1(8)
C11 C12 C13 C14 -1.4(8)
C12 C13 C14 C15 0.2(8)
C11 N11 C15 C14 -1.7(7)
Hg1 N11 C15 C14 177.6(4)
C11 N11 C15 C16 176.5(4)
Hg1 N11 C15 C16 -4.2(5)
C13 C14 C15 N11 1.4(8)
C13 C14 C15 C16 -176.6(5)
N13 N12 C16 N14 -0.5(5)
Hg1 N12 C16 N14 -141.8(3)
N13 N12 C16 C15 178.6(4)
Hg1 N12 C16 C15 37.3(5)
C17 N14 C16 N12 0.7(5)
C18 N14 C16 N12 172.3(5)
C17 N14 C16 C15 -178.4(5)
C18 N14 C16 C15 -6.7(8)
N11 C15 C16 N12 -25.5(7)
C14 C15 C16 N12 152.7(5)
N11 C15 C16 N14 153.4(5)
C14 C15 C16 N14 -28.4(8)
N12 N13 C17 N14 0.4(6)
N12 N13 C17 S1 -175.6(4)
C16 N14 C17 N13 -0.6(6)
C18 N14 C17 N13 -172.9(4)
C16 N14 C17 S1 175.6(4)
C18 N14 C17 S1 3.3(7)
C1 S1 C17 N13 -9.1(5)
C1 S1 C17 N14 175.2(4)
C17 N14 C18 C19 102.5(6)
C16 N14 C18 C19 -67.7(7)
C17 N14 C18 C113 -74.0(6)
C16 N14 C18 C113 115.8(6)
C113 C18 C19 C110 -0.9(8)
N14 C18 C19 C110 -177.4(4)
C18 C19 C110 C111 1.4(8)
C19 C110 C111 C112 -0.3(8)
C110 C111 C112 C113 -1.3(8)
C111 C112 C113 C18 1.8(8)
C19 C18 C113 C112 -0.7(8)
N14 C18 C113 C112 175.7(4)

_cod_database_fobs_code 2021665
